data_2206192
loop_
_publ_author_name
'Duff, S. E.'
'Hitchcock, P. B.'
'Davies, S. C.'
'Barclay, J. E.'
'Evans, D. J.'

_publ_section_title
;1,3-Bis(diphenylphosphino)propane-2\k^2^<i>P</i>,<i>P</i>'-{\m-2-[bis(2-mercaptoethyl)amino]ethanesulfinato(3--)-1\k^4^<i>N</i>,<i>S</i>,<i>S</i>',<i>S</i>'':2\k^2^<i>S</i>,<i>S</i>'}chloro-2\k<i>Cl</i>-dinitroso-1\k^2^<i>N</i>-iron(II)nickel(II)
 acetonitrile hemisolvate
;
_journal_issue 7
_journal_name_full 'Acta Crystallographica Section E'
_journal_page_first m1313
_journal_page_last m1315
_journal_paper_doi 10.1107/S1600536805018027
_journal_volume 61
_journal_year 2005
_chemical_formula_iupac '[Fe (C6 H12 N O2 S3) (NO)2 Ni Cl (C27 H26 P2)], 0.5C2 H3 N'
_chemical_formula_moiety 'C33 H38 Cl Fe N3 Ni O4 P2 S3, 0.5C2 H3 N'
_chemical_formula_sum 'C34 H39.5 Cl Fe N3.5 Ni O4 P2 S3'
_chemical_formula_weight 869.32
_chemical_name_systematic ' ?'
_space_group_IT_number 14
_symmetry_cell_setting monoclinic
_symmetry_space_group_name_Hall '-P 2yn'
_symmetry_space_group_name_H-M 'P 1 21/n 1'
_atom_sites_solution_hydrogens geom
_atom_sites_solution_primary direct
_atom_sites_solution_secondary difmap
_audit_conform_dict_name cif_core.dic
_audit_conform_dict_version 2.3
_audit_creation_method 'WinGX routine CIF_UPDATE'
_cell_angle_alpha 90
_cell_angle_beta 99.913(2)
_cell_angle_gamma 90
_cell_formula_units_Z 8
_cell_length_a 16.5125(5)
_cell_length_b 17.8156(6)
_cell_length_c 25.5801(8)
_cell_measurement_reflns_used 89254
_cell_measurement_temperature 173(2)
_cell_measurement_theta_max 26.022
_cell_measurement_theta_min 3.395
_cell_volume 7412.8(4)
_computing_cell_refinement 'HKL Scalepack (Otwinowski & Minor, 1997)'
_computing_data_collection 'COLLECT (Nonius, 2000)'
_computing_data_reduction 'HKL Denzo  (Otwinowski & Minor 1997)and Scalepack'
_computing_molecular_graphics 'Ortep-3 for Windows (Farrugia, 1997)'
_computing_publication_material 'WinGX (Farrugia, 1999)'
_computing_structure_refinement 'SHELXL97 (Sheldrick, 1997)'
_computing_structure_solution 'SHELXS86 (Sheldrick, 1986)'
_diffrn_ambient_temperature 173(2)
_diffrn_detector_area_resol_mean 9
_diffrn_measured_fraction_theta_full 0.995
_diffrn_measured_fraction_theta_max 0.995
_diffrn_measurement_device '95mm CCD camera on \k-goniostat'
_diffrn_measurement_device_type 'Nonius KappaCCD'
_diffrn_measurement_method '\f or \w?'
_diffrn_radiation_monochromator graphite
_diffrn_radiation_type MoK\a
_diffrn_radiation_wavelength 0.71073
_diffrn_reflns_av_R_equivalents 0.1549
_diffrn_reflns_limit_h_max 18
_diffrn_reflns_limit_h_min -20
_diffrn_reflns_limit_k_max 21
_diffrn_reflns_limit_k_min -20
_diffrn_reflns_limit_l_max 31
_diffrn_reflns_limit_l_min -31
_diffrn_reflns_number 52202
_diffrn_reflns_theta_full 26.04
_diffrn_reflns_theta_max 26.04
_diffrn_reflns_theta_min 3.4
_exptl_absorpt_coefficient_mu 1.27
_exptl_absorpt_correction_T_max 0.975
_exptl_absorpt_correction_T_min 0.864
_exptl_absorpt_correction_type multi-scan
_exptl_absorpt_process_details '(SORTAV; Blessing, 1995)'
_exptl_crystal_colour red
_exptl_crystal_density_diffrn 1.558
_exptl_crystal_density_method 'not measured'
_exptl_crystal_description prism
_exptl_crystal_F_000 3592
_exptl_crystal_size_max 0.10
_exptl_crystal_size_mid 0.05
_exptl_crystal_size_min 0.02
_refine_diff_density_max 1.627
_refine_diff_density_min -0.792
_refine_ls_extinction_method none
_refine_ls_goodness_of_fit_ref 0.994
_refine_ls_hydrogen_treatment constr
_refine_ls_matrix_type full
_refine_ls_number_parameters 477
_refine_ls_number_reflns 14540
_refine_ls_number_restraints 0
_refine_ls_restrained_S_all 0.994
_refine_ls_R_factor_all 0.2251
_refine_ls_R_factor_gt 0.1079
_refine_ls_shift/su_max 0.001
_refine_ls_shift/su_mean 0
_refine_ls_structure_factor_coef Fsqd
_refine_ls_weighting_details 'w=1/[\s^2^(Fo^2^)+(0.0679P)^2^+96.5506P] where P=(Fo^2^+2Fc^2^)/3'
_refine_ls_weighting_scheme calc
_refine_ls_wR_factor_gt 0.2066
_refine_ls_wR_factor_ref 0.2559
_reflns_number_gt 7005
_reflns_number_total 14540
_reflns_threshold_expression I>2\s(I)
_cod_data_source_file hb6219.cif
_cod_data_source_block I
_cod_original_sg_symbol_H-M 'P 21/n'
_cod_database_code 2206192
_cod_database_fobs_code 2206192

loop_
_symmetry_equiv_pos_as_xyz
'x, y, z'
'-x+1/2, y+1/2, -z+1/2'
'-x, -y, -z'
'x-1/2, -y-1/2, z-1/2'

loop_
_atom_site_label
_atom_site_fract_x
_atom_site_fract_y
_atom_site_fract_z
_atom_site_U_iso_or_equiv
_atom_site_adp_type
_atom_site_calc_flag
_atom_site_refinement_flags
_atom_site_occupancy
_atom_site_disorder_assembly
_atom_site_disorder_group
_atom_site_type_symbol
Ni 0.82086(8) 0.06690(8) 0.10598(5) 0.0284(3) Uani d . 1 . . Ni
Fe 0.71629(9) -0.00387(9) -0.00821(6) 0.0323(4) Uani d . 1 . . Fe
Cl 0.97792(17) 0.03802(17) 0.12602(11) 0.0429(7) Uani d . 1 . . Cl
S1 0.79207(16) 0.10157(15) 0.02032(10) 0.0306(6) Uani d . 1 . . S
S2 0.75690(17) -0.04049(15) 0.07790(10) 0.0308(6) Uani d . 1 . . S
S3 0.6562(2) -0.1130(2) -0.03239(14) 0.0645(11) Uani d . 1 . . S
P1 0.84817(17) 0.18479(16) 0.12867(11) 0.0320(7) Uani d . 1 . . P
P2 0.81271(18) 0.03457(17) 0.18795(11) 0.0336(7) Uani d . 1 . . P
O1 0.5937(7) -0.1071(7) -0.0801(5) 0.096(4) Uiso d . 1 . . O
O2 0.6323(7) -0.1606(6) 0.0087(4) 0.087(3) Uiso d . 1 . . O
O3 0.6667(9) 0.0603(9) -0.1138(6) 0.134(5) Uiso d . 1 . . O
O4 0.5668(5) 0.0589(5) 0.0222(3) 0.055(2) Uiso d . 1 . . O
N1 0.8235(5) -0.0473(5) -0.0245(3) 0.036(2) Uiso d . 1 . . N
N2 0.6952(7) 0.0256(6) -0.0845(5) 0.056(3) Uiso d . 1 . . N
N3 0.6249(7) 0.0332(6) 0.0078(4) 0.063(3) Uiso d . 1 . . N
C1 0.8715(10) 0.0161(9) -0.0442(6) 0.080(5) Uiso d . 1 . . C
H1A 0.9262 -0.0032 -0.0484 0.096 Uiso calc R 1 . . H
H1B 0.8426 0.0316 -0.0797 0.096 Uiso calc R 1 . . H
C2 0.8833(7) 0.0835(6) -0.0094(4) 0.038(3) Uiso d . 1 . . C
H2A 0.8946 0.1277 -0.0304 0.045 Uiso calc R 1 . . H
H2B 0.9313 0.0757 0.0191 0.045 Uiso calc R 1 . . H
C3 0.8724(9) -0.0865(8) 0.0208(5) 0.064(4) Uiso d . 1 . . C
H3A 0.8945 -0.1327 0.0071 0.077 Uiso calc R 1 . . H
H3B 0.9201 -0.0541 0.0346 0.077 Uiso calc R 1 . . H
C4 0.8339(7) -0.1079(6) 0.0657(4) 0.038(3) Uiso d . 1 . . C
H4A 0.8766 -0.1122 0.0978 0.046 Uiso calc R 1 . . H
H4B 0.8077 -0.1578 0.0587 0.046 Uiso calc R 1 . . H
C5 0.8048(8) -0.0998(7) -0.0702(5) 0.053(3) Uiso d . 1 . . C
H5A 0.8558 -0.1236 -0.0776 0.064 Uiso calc R 1 . . H
H5B 0.7781 -0.0728 -0.1024 0.064 Uiso calc R 1 . . H
C6 0.7446(9) -0.1610(8) -0.0534(6) 0.067(4) Uiso d . 1 . . C
H6A 0.774 -0.1917 -0.0239 0.08 Uiso calc R 1 . . H
H6B 0.7251 -0.1947 -0.0837 0.08 Uiso calc R 1 . . H
C7 0.9129(7) 0.2016(7) 0.1926(4) 0.043(3) Uiso d . 1 . . C
H7A 0.9689 0.1825 0.1914 0.051 Uiso calc R 1 . . H
H7B 0.9173 0.2564 0.1988 0.051 Uiso calc R 1 . . H
C8 0.8811(7) 0.1644(6) 0.2401(5) 0.044(3) Uiso d . 1 . . C
H8A 0.9131 0.1838 0.2737 0.052 Uiso calc R 1 . . H
H8B 0.8228 0.1785 0.239 0.052 Uiso calc R 1 . . H
C9 0.8881(7) 0.0788(6) 0.2396(4) 0.039(3) Uiso d . 1 . . C
H9A 0.8806 0.0591 0.2746 0.047 Uiso calc R 1 . . H
H9B 0.944 0.0649 0.234 0.047 Uiso calc R 1 . . H
C10 0.9019(7) 0.2354(6) 0.0825(4) 0.034(3) Uiso d . 1 . . C
C11 0.8592(7) 0.2787(6) 0.0423(4) 0.039(3) Uiso d . 1 . . C
H11 0.8019 0.2869 0.0405 0.047 Uiso calc R 1 . . H
C12 0.8998(7) 0.3103(7) 0.0045(5) 0.047(3) Uiso d . 1 . . C
H12 0.8696 0.3394 -0.0234 0.057 Uiso calc R 1 . . H
C13 0.9838(7) 0.3004(7) 0.0066(5) 0.047(3) Uiso d . 1 . . C
H13 1.0109 0.3207 -0.0201 0.057 Uiso calc R 1 . . H
C14 1.0268(8) 0.2601(7) 0.0485(5) 0.051(3) Uiso d . 1 . . C
H14 1.0847 0.2553 0.0517 0.061 Uiso calc R 1 . . H
C15 0.9866(7) 0.2264(6) 0.0864(5) 0.040(3) Uiso d . 1 . . C
H15 1.0168 0.1976 0.1144 0.048 Uiso calc R 1 . . H
C16 0.7570(6) 0.2409(6) 0.1302(4) 0.033(3) Uiso d . 1 . . C
C17 0.6815(7) 0.2184(7) 0.1017(5) 0.047(3) Uiso d . 1 . . C
H17 0.6787 0.1727 0.0823 0.056 Uiso calc R 1 . . H
C18 0.6099(8) 0.2599(7) 0.1004(5) 0.054(4) Uiso d . 1 . . C
H18 0.5595 0.2436 0.0798 0.065 Uiso calc R 1 . . H
C19 0.6137(8) 0.3252(7) 0.1296(5) 0.052(3) Uiso d . 1 . . C
H19 0.5653 0.3539 0.1299 0.063 Uiso calc R 1 . . H
C20 0.6856(8) 0.3484(7) 0.1577(5) 0.050(3) Uiso d . 1 . . C
H20 0.6873 0.3937 0.1774 0.06 Uiso calc R 1 . . H
C21 0.7575(7) 0.3078(6) 0.1586(5) 0.044(3) Uiso d . 1 . . C
H21 0.8075 0.3256 0.1788 0.052 Uiso calc R 1 . . H
C22 0.8274(7) -0.0663(6) 0.2007(4) 0.036(3) Uiso d . 1 . . C
C23 0.9082(8) -0.0960(7) 0.2092(5) 0.048(3) Uiso d . 1 . . C
H23 0.9547 -0.0643 0.2103 0.058 Uiso calc R 1 . . H
C24 0.9170(9) -0.1736(8) 0.2159(5) 0.059(4) Uiso d . 1 . . C
H24 0.9705 -0.1949 0.2226 0.071 Uiso calc R 1 . . H
C25 0.8530(9) -0.2172(9) 0.2129(5) 0.064(4) Uiso d . 1 . . C
H25 0.8616 -0.2698 0.216 0.077 Uiso calc R 1 . . H
C26 0.7718(9) -0.1900(8) 0.2055(5) 0.060(4) Uiso d . 1 . . C
H26 0.7263 -0.2226 0.2053 0.072 Uiso calc R 1 . . H
C27 0.7616(8) -0.1122(7) 0.1983(5) 0.047(3) Uiso d . 1 . . C
H27 0.7077 -0.0916 0.1917 0.056 Uiso calc R 1 . . H
C28 0.7147(6) 0.0533(6) 0.2075(4) 0.033(3) Uiso d . 1 . . C
C29 0.6469(8) 0.0667(7) 0.1690(5) 0.051(3) Uiso d . 1 . . C
H29 0.6523 0.0672 0.1326 0.061 Uiso calc R 1 . . H
C30 0.5692(9) 0.0796(8) 0.1838(6) 0.062(4) Uiso d . 1 . . C
H30 0.522 0.0872 0.1573 0.074 Uiso calc R 1 . . H
C31 0.5620(8) 0.0812(7) 0.2369(5) 0.050(3) Uiso d . 1 . . C
H31 0.5103 0.0911 0.2469 0.06 Uiso calc R 1 . . H
C32 0.6289(8) 0.0687(7) 0.2744(5) 0.055(3) Uiso d . 1 . . C
H32 0.624 0.0695 0.3109 0.066 Uiso calc R 1 . . H
C33 0.7036(7) 0.0548(6) 0.2603(5) 0.042(3) Uiso d . 1 . . C
H33 0.7496 0.0458 0.2874 0.051 Uiso calc R 1 . . H
Ni1B 0.18700(8) -0.00349(8) 0.38970(5) 0.0299(3) Uani d . 1 A 1 Ni
Fe1B 0.27592(9) -0.04471(9) 0.51387(6) 0.0289(4) Uani d . 1 A 1 Fe
Cl1B 0.02994(16) -0.01142(15) 0.36928(11) 0.0375(7) Uani d . 1 A 1 Cl
S1B 0.21976(16) 0.05808(15) 0.46740(11) 0.0319(7) Uani d . 1 A 1 S
S2B 0.22663(16) -0.10827(15) 0.43699(10) 0.0306(6) Uani d . 1 A 1 S
S3B 0.31347(17) -0.14938(16) 0.55897(11) 0.0346(7) Uani d . 1 A 1 S
P1B 0.17828(18) 0.10730(17) 0.35174(12) 0.0361(7) Uani d . 1 A 1 P
P2B 0.20497(18) -0.06121(18) 0.31640(11) 0.0354(7) Uani d . 1 A 1 P
O1B 0.3755(5) -0.1349(4) 0.6061(3) 0.042(2) Uiso d . 1 A 1 O
O2B 0.3299(4) -0.2145(4) 0.5280(3) 0.0401(19) Uiso d . 1 A 1 O
O3B 0.3461(5) 0.0478(5) 0.6063(3) 0.052(2) Uiso d . 1 A 1 O
O4B 0.4305(5) -0.0315(5) 0.4724(3) 0.049(2) Uiso d . 1 A 1 O
N1B 0.1625(5) -0.0575(5) 0.5352(3) 0.032(2) Uiso d . 1 A 1 N
N2B 0.3173(7) 0.0101(6) 0.5711(5) 0.061(3) Uiso d . 1 A 1 N
N3B 0.3706(7) -0.0372(6) 0.4899(4) 0.059(3) Uiso d . 1 A 1 N
C1B 0.1286(7) 0.0187(6) 0.5439(4) 0.037(3) Uiso d . 1 A 1 C
H1B1 0.1632 0.0425 0.575 0.044 Uiso calc R 1 A 1 H
H1B2 0.0724 0.0131 0.5521 0.044 Uiso calc R 1 A 1 H
C2B 0.1254(7) 0.0694(6) 0.4961(4) 0.036(3) Uiso d . 1 A 1 C
H2B1 0.12 0.1223 0.5068 0.043 Uiso calc R 1 A 1 H
H2B2 0.0769 0.0565 0.4691 0.043 Uiso calc R 1 A 1 H
C3B 0.1003(7) -0.0984(6) 0.4937(4) 0.037(3) Uiso d . 1 A 1 C
H3B1 0.0625 -0.1274 0.5122 0.044 Uiso calc R 1 A 1 H
H3B2 0.0671 -0.0607 0.4711 0.044 Uiso calc R 1 A 1 H
C4B 0.1380(6) -0.1508(6) 0.4589(4) 0.033(3) Uiso d . 1 A 1 C
H4B1 0.0965 -0.1642 0.4276 0.04 Uiso calc R 1 A 1 H
H4B2 0.1552 -0.1975 0.4787 0.04 Uiso calc R 1 A 1 H
C5B 0.1720(7) -0.0990(6) 0.5873(4) 0.039(3) Uiso d . 1 A 1 C
H5B1 0.117 -0.1103 0.5958 0.047 Uiso calc R 1 A 1 H
H5B2 0.2017 -0.0669 0.6159 0.047 Uiso calc R 1 A 1 H
C6B 0.2189(7) -0.1714(6) 0.5847(5) 0.040(3) Uiso d . 1 A 1 C
H6B1 0.185 -0.2076 0.561 0.047 Uiso calc R 1 A 1 H
H6B2 0.2326 -0.194 0.6205 0.047 Uiso calc R 1 A 1 H
C7B 0.1237(7) 0.1110(7) 0.2837(5) 0.047(3) Uiso d . 1 A 1 C
H7B1 0.0652 0.0986 0.2835 0.057 Uiso calc R 1 A 1 H
H7B2 0.126 0.1631 0.2705 0.057 Uiso calc R 1 A 1 H
C8B 0.1579(8) 0.0574(7) 0.2452(5) 0.049(3) Uiso d . 1 A 1 C
H8B1 0.1316 0.0693 0.2083 0.059 Uiso calc R 1 A 1 H
H8B2 0.2177 0.066 0.248 0.059 Uiso calc R 1 A 1 H
C9B 0.1431(7) -0.0249(7) 0.2563(5) 0.045(3) Uiso d . 1 A 1 C
H9B1 0.1544 -0.0551 0.2259 0.054 Uiso calc R 1 A 1 H
H9B2 0.0844 -0.0316 0.2587 0.054 Uiso calc R 1 A 1 H
C10B 0.1254(7) 0.1765(6) 0.3853(5) 0.041(3) Uiso d . 1 A 1 C
C11B 0.1666(8) 0.2245(7) 0.4237(5) 0.053(3) Uiso d . 1 A 1 C
H11B 0.225 0.225 0.4296 0.064 Uiso calc R 1 A 1 H
C12B 0.1260(10) 0.2720(9) 0.4538(6) 0.074(4) Uiso d . 1 A 1 C
H12B 0.1568 0.3033 0.48 0.089 Uiso calc R 1 A 1 H
C13B 0.0418(10) 0.2737(9) 0.4459(6) 0.079(5) Uiso d . 1 A 1 C
H13B 0.0133 0.3048 0.4668 0.095 Uiso calc R 1 A 1 H
C14B -0.0007(10) 0.2278(8) 0.4057(6) 0.072(4) Uiso d . 1 A 1 C
H14B -0.059 0.2304 0.3981 0.087 Uiso calc R 1 A 1 H
C15B 0.0387(8) 0.1801(7) 0.3776(5) 0.050(3) Uiso d . 1 A 1 C
H15B 0.0073 0.1483 0.352 0.061 Uiso calc R 1 A 1 H
C16B 0.2781(7) 0.1506(6) 0.3506(4) 0.038(3) Uiso d . 1 A 1 C
C17B 0.3488(7) 0.1083(7) 0.3673(4) 0.043(3) Uiso d . 1 A 1 C
H17B 0.3434 0.0583 0.379 0.052 Uiso calc R 1 A 1 H
C18B 0.4279(8) 0.1373(7) 0.3674(5) 0.055(4) Uiso d . 1 A 1 C
H18B 0.4754 0.108 0.3797 0.066 Uiso calc R 1 A 1 H
C19B 0.4346(9) 0.2082(8) 0.3497(5) 0.065(4) Uiso d . 1 A 1 C
H19B 0.4878 0.2283 0.3493 0.077 Uiso calc R 1 A 1 H
C20B 0.3668(10) 0.2522(9) 0.3322(6) 0.079(5) Uiso d . 1 A 1 C
H20B 0.3735 0.3017 0.3198 0.095 Uiso calc R 1 A 1 H
C21B 0.2858(8) 0.2229(8) 0.3328(5) 0.058(4) Uiso d . 1 A 1 C
H21B 0.2384 0.2528 0.3211 0.069 Uiso calc R 1 A 1 H
C22B 0.1763(7) -0.1613(6) 0.3137(4) 0.033(3) Uiso d . 1 A 1 C
C23B 0.0962(7) -0.1813(7) 0.3165(4) 0.042(3) Uiso d . 1 A 1 C
H23B 0.0561 -0.1435 0.318 0.05 Uiso calc R 1 A 1 H
C24B 0.0745(8) -0.2563(7) 0.3170(5) 0.049(3) Uiso d . 1 A 1 C
H24B 0.02 -0.2695 0.3206 0.058 Uiso calc R 1 A 1 H
C25B 0.1298(8) -0.3115(7) 0.3126(5) 0.052(3) Uiso d . 1 A 1 C
H25B 0.1137 -0.3627 0.3115 0.062 Uiso calc R 1 A 1 H
C26B 0.2099(8) -0.2917(8) 0.3096(5) 0.057(4) Uiso d . 1 A 1 C
H26B 0.2495 -0.3297 0.3075 0.069 Uiso calc R 1 A 1 H
C27B 0.2328(8) -0.2176(7) 0.3097(5) 0.051(3) Uiso d . 1 A 1 C
H27B 0.2878 -0.2048 0.3071 0.062 Uiso calc R 1 A 1 H
C28B 0.3106(7) -0.0659(6) 0.3048(5) 0.041(3) Uiso d . 1 A 1 C
C29B 0.3719(7) -0.0824(6) 0.3472(5) 0.045(3) Uiso d . 1 A 1 C
H29B 0.3583 -0.089 0.3815 0.054 Uiso calc R 1 A 1 H
C30B 0.4536(8) -0.0893(7) 0.3401(5) 0.052(3) Uiso d . 1 A 1 C
H30B 0.4949 -0.1015 0.3695 0.062 Uiso calc R 1 A 1 H
C31B 0.4747(10) -0.0786(9) 0.2911(6) 0.079(5) Uiso d . 1 A 1 C
H31B 0.5306 -0.0822 0.2868 0.095 Uiso calc R 1 A 1 H
C32B 0.4142(10) -0.0624(9) 0.2477(7) 0.080(5) Uiso d . 1 A 1 C
H32B 0.4283 -0.0558 0.2135 0.096 Uiso calc R 1 A 1 H
C33B 0.3323(9) -0.0559(8) 0.2549(6) 0.066(4) Uiso d . 1 A 1 C
H33B 0.2909 -0.0446 0.2253 0.079 Uiso calc R 1 A 1 H
N1S 0.5620(11) -0.1572(10) 0.2003(8) 0.121(6) Uiso d . 1 B 2 N
C1S 0.547(2) -0.123(2) 0.1594(18) 0.238(17) Uiso d . 1 B 2 C
C2S 0.5475(19) -0.0836(18) 0.1067(14) 0.194(12) Uiso d . 1 B 2 C

loop_
_atom_site_aniso_label
_atom_site_aniso_U_11
_atom_site_aniso_U_22
_atom_site_aniso_U_33
_atom_site_aniso_U_12
_atom_site_aniso_U_13
_atom_site_aniso_U_23
Ni 0.0276(8) 0.0323(8) 0.0247(7) 0.0040(6) 0.0033(6) -0.0016(6)
Fe 0.0294(9) 0.0422(10) 0.0244(8) 0.0030(8) 0.0021(7) -0.0021(7)
Cl 0.0296(15) 0.0527(18) 0.0446(17) 0.0089(14) 0.0017(13) -0.0055(15)
S1 0.0287(15) 0.0346(16) 0.0289(14) 0.0049(13) 0.0059(12) 0.0022(13)
S2 0.0360(16) 0.0339(16) 0.0223(13) 0.0039(13) 0.0043(12) -0.0001(12)
S3 0.052(2) 0.089(3) 0.051(2) 0.020(2) 0.0044(17) -0.006(2)
P1 0.0260(16) 0.0344(16) 0.0359(16) 0.0038(13) 0.0067(13) -0.0027(14)
P2 0.0347(17) 0.0409(17) 0.0232(14) 0.0095(14) -0.0009(12) -0.0007(13)
Ni1B 0.0294(8) 0.0333(8) 0.0263(7) -0.0062(6) 0.0027(6) 0.0042(7)
Fe1B 0.0234(8) 0.0363(9) 0.0262(8) 0.0000(7) 0.0022(6) 0.0003(7)
Cl1B 0.0315(15) 0.0387(16) 0.0404(16) -0.0083(13) 0.0011(12) 0.0050(13)
S1B 0.0286(15) 0.0301(15) 0.0356(15) -0.0030(12) 0.0019(12) -0.0008(13)
S2B 0.0270(15) 0.0347(16) 0.0298(14) -0.0029(12) 0.0045(12) 0.0019(13)
S3B 0.0301(16) 0.0417(17) 0.0314(15) 0.0026(13) 0.0041(12) 0.0047(13)
P1B 0.0329(17) 0.0371(17) 0.0352(16) -0.0084(14) -0.0033(13) 0.0086(14)
P2B 0.0328(17) 0.0446(19) 0.0280(15) -0.0103(14) 0.0031(13) 0.0022(14)

loop_
_atom_type_symbol
_atom_type_description
_atom_type_scat_dispersion_real
_atom_type_scat_dispersion_imag
_atom_type_scat_source
C C 0.0033 0.0016 'International Tables Vol C Tables 4.2.6.8 and 6.1.1.4'
H H 0 0 'International Tables Vol C Tables 4.2.6.8 and 6.1.1.4'
Cl Cl 0.1484 0.1585 'International Tables Vol C Tables 4.2.6.8 and 6.1.1.4'
Fe Fe 0.3463 0.8444 'International Tables Vol C Tables 4.2.6.8 and 6.1.1.4'
N N 0.0061 0.0033 'International Tables Vol C Tables 4.2.6.8 and 6.1.1.4'
Ni Ni 0.3393 1.1124 'International Tables Vol C Tables 4.2.6.8 and 6.1.1.4'
O O 0.0106 0.006 'International Tables Vol C Tables 4.2.6.8 and 6.1.1.4'
P P 0.1023 0.0942 'International Tables Vol C Tables 4.2.6.8 and 6.1.1.4'
S S 0.1246 0.1234 'International Tables Vol C Tables 4.2.6.8 and 6.1.1.4'

loop_
_geom_angle_atom_site_label_1
_geom_angle_atom_site_label_2
_geom_angle_atom_site_label_3
_geom_angle
_geom_angle_publ_flag
P2 Ni P1 92.40(12) no
P2 Ni S2 88.81(11) no
P1 Ni S2 163.84(12) no
P2 Ni S1 164.48(12) no
P1 Ni S1 89.66(11) no
S2 Ni S1 85.03(10) no
P2 Ni Cl 89.02(11) no
P1 Ni Cl 89.14(11) no
S2 Ni Cl 107.00(11) no
S1 Ni Cl 106.39(11) no
N3 Fe N2 96.7(5) no
N3 Fe N1 178.3(5) no
N2 Fe N1 84.9(4) no
N3 Fe S3 91.9(4) no
N2 Fe S3 87.9(3) no
N1 Fe S3 88.4(3) no
N3 Fe S2 90.2(4) no
N2 Fe S2 172.9(3) no
N1 Fe S2 88.1(3) no
S3 Fe S2 93.53(13) no
N3 Fe S1 93.5(4) no
N2 Fe S1 95.1(3) no
N1 Fe S1 86.0(3) no
S3 Fe S1 173.46(14) no
S2 Fe S1 82.78(11) no
C2 S1 Ni 107.8(4) no
C2 S1 Fe 99.6(4) no
Ni S1 Fe 95.55(11) no
C4 S2 Ni 108.4(4) no
C4 S2 Fe 97.0(4) no
Ni S2 Fe 96.27(12) no
O2 S3 O1 113.9(7) no
O2 S3 C6 105.4(7) no
O1 S3 C6 105.7(7) no
O2 S3 Fe 118.1(5) no
O1 S3 Fe 112.8(5) no
C6 S3 Fe 98.6(5) no
C16 P1 C7 104.6(5) no
C16 P1 C10 103.7(5) no
C7 P1 C10 103.0(5) no
C16 P1 Ni 113.5(4) no
C7 P1 Ni 117.1(4) no
C10 P1 Ni 113.5(4) no
C28 P2 C9 104.6(5) no
C28 P2 C22 103.2(5) no
C9 P2 C22 104.0(5) no
C28 P2 Ni 114.8(4) no
C9 P2 Ni 115.4(4) no
C22 P2 Ni 113.5(4) no
C3 N1 C5 109.4(9) no
C3 N1 C1 111.7(10) no
C5 N1 C1 104.8(9) no
C3 N1 Fe 113.5(8) no
C5 N1 Fe 109.2(7) no
C1 N1 Fe 107.8(8) no
O3 N2 Fe 149.3(14) no
O4 N3 Fe 175.1(10) no
C2 C1 N1 115.0(12) no
C2 C1 H1A 108.5 no
N1 C1 H1A 108.5 no
C2 C1 H1B 108.5 no
N1 C1 H1B 108.5 no
H1A C1 H1B 107.5 no
C1 C2 S1 111.0(9) no
C1 C2 H2A 109.4 no
S1 C2 H2A 109.4 no
C1 C2 H2B 109.4 no
S1 C2 H2B 109.4 no
H2A C2 H2B 108.0 no
C4 C3 N1 119.3(11) no
C4 C3 H3A 107.5 no
N1 C3 H3A 107.5 no
C4 C3 H3B 107.5 no
N1 C3 H3B 107.5 no
H3A C3 H3B 107.0 no
C3 C4 S2 112.1(9) no
C3 C4 H4A 109.2 no
S2 C4 H4A 109.2 no
C3 C4 H4B 109.2 no
S2 C4 H4B 109.2 no
H4A C4 H4B 107.9 no
N1 C5 C6 105.9(10) no
N1 C5 H5A 110.6 no
C6 C5 H5A 110.6 no
N1 C5 H5B 110.6 no
C6 C5 H5B 110.6 no
H5A C5 H5B 108.7 no
C5 C6 S3 108.9(9) no
C5 C6 H6A 109.9 no
S3 C6 H6A 109.9 no
C5 C6 H6B 109.9 no
S3 C6 H6B 109.9 no
H6A C6 H6B 108.3 no
C8 C7 P1 114.1(8) no
C8 C7 H7A 108.7 no
P1 C7 H7A 108.7 no
C8 C7 H7B 108.7 no
P1 C7 H7B 108.7 no
H7A C7 H7B 107.6 no
C9 C8 C7 112.6(10) no
C9 C8 H8A 109.1 no
C7 C8 H8A 109.1 no
C9 C8 H8B 109.1 no
C7 C8 H8B 109.1 no
H8A C8 H8B 107.8 no
C8 C9 P2 113.1(8) no
C8 C9 H9A 109.0 no
P2 C9 H9A 109.0 no
C8 C9 H9B 109.0 no
P2 C9 H9B 109.0 no
H9A C9 H9B 107.8 no
C11 C10 C15 119.8(11) no
C11 C10 P1 121.0(9) no
C15 C10 P1 119.1(8) no
C10 C11 C12 120.1(11) no
C10 C11 H11 119.9 no
C12 C11 H11 119.9 no
C11 C12 C13 121.2(12) no
C11 C12 H12 119.4 no
C13 C12 H12 119.4 no
C14 C13 C12 118.2(12) no
C14 C13 H13 120.9 no
C12 C13 H13 120.9 no
C13 C14 C15 121.4(12) no
C13 C14 H14 119.3 no
C15 C14 H14 119.3 no
C10 C15 C14 119.1(11) no
C10 C15 H15 120.4 no
C14 C15 H15 120.4 no
C17 C16 C21 116.3(11) no
C17 C16 P1 120.2(9) no
C21 C16 P1 123.5(8) no
C18 C17 C16 122.8(12) no
C18 C17 H17 118.6 no
C16 C17 H17 118.6 no
C19 C18 C17 118.4(12) no
C19 C18 H18 120.8 no
C17 C18 H18 120.8 no
C20 C19 C18 120.3(13) no
C20 C19 H19 119.9 no
C18 C19 H19 119.9 no
C19 C20 C21 121.5(13) no
C19 C20 H20 119.2 no
C21 C20 H20 119.2 no
C20 C21 C16 120.7(11) no
C20 C21 H21 119.7 no
C16 C21 H21 119.7 no
C27 C22 C23 120.7(11) no
C27 C22 P2 120.2(9) no
C23 C22 P2 118.9(9) no
C24 C23 C22 117.5(12) no
C24 C23 H23 121.2 no
C22 C23 H23 121.2 no
C25 C24 C23 121.2(14) no
C25 C24 H24 119.4 no
C23 C24 H24 119.4 no
C24 C25 C26 123.1(15) no
C24 C25 H25 118.5 no
C26 C25 H25 118.5 no
C27 C26 C25 116.7(13) no
C27 C26 H26 121.7 no
C25 C26 H26 121.7 no
C22 C27 C26 120.8(12) no
C22 C27 H27 119.6 no
C26 C27 H27 119.6 no
C29 C28 C33 117.8(11) no
C29 C28 P2 119.4(9) no
C33 C28 P2 122.9(8) no
C28 C29 C30 119.8(12) no
C28 C29 H29 120.1 no
C30 C29 H29 120.1 no
C31 C30 C29 119.9(13) no
C31 C30 H30 120.1 no
C29 C30 H30 120.1 no
C32 C31 C30 119.9(13) no
C32 C31 H31 120.1 no
C30 C31 H31 120.1 no
C31 C32 C33 120.5(13) no
C31 C32 H32 119.8 no
C33 C32 H32 119.8 no
C32 C33 C28 122.2(11) no
C32 C33 H33 118.9 no
C28 C33 H33 118.9 no
P1B Ni1B P2B 92.95(12) no
P1B Ni1B S1B 86.56(12) no
P2B Ni1B S1B 158.60(12) no
P1B Ni1B S2B 166.29(12) no
P2B Ni1B S2B 90.07(12) no
S1B Ni1B S2B 85.77(11) no
P1B Ni1B Cl1B 88.41(11) no
P2B Ni1B Cl1B 94.63(11) no
S1B Ni1B Cl1B 106.73(11) no
S2B Ni1B Cl1B 104.68(10) no
N3B Fe1B N2B 90.3(5) no
N3B Fe1B N1B 175.0(4) no
N2B Fe1B N1B 94.6(4) no
N3B Fe1B S3B 93.3(4) no
N2B Fe1B S3B 90.0(4) no
N1B Fe1B S3B 87.4(3) no
N3B Fe1B S1B 93.6(4) no
N2B Fe1B S1B 93.0(4) no
N1B Fe1B S1B 85.4(2) no
S3B Fe1B S1B 172.44(12) no
N3B Fe1B S2B 86.9(4) no
N2B Fe1B S2B 175.8(4) no
N1B Fe1B S2B 88.1(2) no
S3B Fe1B S2B 93.28(11) no
S1B Fe1B S2B 84.11(11) no
C2B S1B Ni1B 108.2(4) no
C2B S1B Fe1B 100.1(4) no
Ni1B S1B Fe1B 94.75(11) no
C4B S2B Ni1B 109.6(4) no
C4B S2B Fe1B 97.3(4) no
Ni1B S2B Fe1B 94.52(11) no
O2B S3B O1B 114.7(4) no
O2B S3B C6B 105.9(5) no
O1B S3B C6B 105.0(5) no
O2B S3B Fe1B 116.6(3) no
O1B S3B Fe1B 111.9(3) no
C6B S3B Fe1B 100.8(4) no
C10B P1B C7B 103.2(5) no
C10B P1B C16B 103.3(5) no
C7B P1B C16B 105.6(6) no
C10B P1B Ni1B 113.8(4) no
C7B P1B Ni1B 116.2(4) no
C16B P1B Ni1B 113.4(4) no
C9B P2B C28B 107.1(6) no
C9B P2B C22B 102.1(5) no
C28B P2B C22B 101.3(5) no
C9B P2B Ni1B 114.7(4) no
C28B P2B Ni1B 115.7(4) no
C22B P2B Ni1B 114.4(4) no
C1B N1B C5B 107.2(8) no
C1B N1B C3B 108.2(8) no
C5B N1B C3B 109.6(8) no
C1B N1B Fe1B 108.7(6) no
C5B N1B Fe1B 109.1(6) no
C3B N1B Fe1B 113.9(6) no
O3B N2B Fe1B 176.3(10) no
O4B N3B Fe1B 177.2(10) no
N1B C1B C2B 112.3(9) no
N1B C1B H1B1 109.1 no
C2B C1B H1B1 109.1 no
N1B C1B H1B2 109.1 no
C2B C1B H1B2 109.1 no
H1B1 C1B H1B2 107.9 no
C1B C2B S1B 110.0(7) no
C1B C2B H2B1 109.7 no
S1B C2B H2B1 109.7 no
C1B C2B H2B2 109.7 no
S1B C2B H2B2 109.7 no
H2B1 C2B H2B2 108.2 no
C4B C3B N1B 114.3(9) no
C4B C3B H3B1 108.7 no
N1B C3B H3B1 108.7 no
C4B C3B H3B2 108.7 no
N1B C3B H3B2 108.7 no
H3B1 C3B H3B2 107.6 no
C3B C4B S2B 111.2(8) no
C3B C4B H4B1 109.4 no
S2B C4B H4B1 109.4 no
C3B C4B H4B2 109.4 no
S2B C4B H4B2 109.4 no
H4B1 C4B H4B2 108.0 no
N1B C5B C6B 110.8(9) no
N1B C5B H5B1 109.5 no
C6B C5B H5B1 109.5 no
N1B C5B H5B2 109.5 no
C6B C5B H5B2 109.5 no
H5B1 C5B H5B2 108.1 no
C5B C6B S3B 107.9(8) no
C5B C6B H6B1 110.1 no
S3B C6B H6B1 110.1 no
C5B C6B H6B2 110.1 no
S3B C6B H6B2 110.1 no
H6B1 C6B H6B2 108.4 no
C8B C7B P1B 114.3(8) no
C8B C7B H7B1 108.7 no
P1B C7B H7B1 108.7 no
C8B C7B H7B2 108.7 no
P1B C7B H7B2 108.7 no
H7B1 C7B H7B2 107.6 no
C9B C8B C7B 112.9(10) no
C9B C8B H8B1 109.0 no
C7B C8B H8B1 109.0 no
C9B C8B H8B2 109.0 no
C7B C8B H8B2 109.0 no
H8B1 C8B H8B2 107.8 no
C8B C9B P2B 114.7(8) no
C8B C9B H9B1 108.6 no
P2B C9B H9B1 108.6 no
C8B C9B H9B2 108.6 no
P2B C9B H9B2 108.6 no
H9B1 C9B H9B2 107.6 no
C11B C10B C15B 115.5(11) no
C11B C10B P1B 122.5(9) no
C15B C10B P1B 121.7(9) no
C10B C11B C12B 122.8(13) no
C10B C11B H11B 118.6 no
C12B C11B H11B 118.6 no
C13B C12B C11B 120.3(15) no
C13B C12B H12B 119.9 no
C11B C12B H12B 119.9 no
C12B C13B C14B 117.5(16) no
C12B C13B H13B 121.2 no
C14B C13B H13B 121.2 no
C15B C14B C13B 122.2(15) no
C15B C14B H14B 118.9 no
C13B C14B H14B 118.9 no
C14B C15B C10B 121.6(13) no
C14B C15B H15B 119.2 no
C10B C15B H15B 119.2 no
C21B C16B C17B 119.1(11) no
C21B C16B P1B 122.3(9) no
C17B C16B P1B 118.6(9) no
C16B C17B C18B 122.2(12) no
C16B C17B H17B 118.9 no
C18B C17B H17B 118.9 no
C19B C18B C17B 118.3(13) no
C19B C18B H18B 120.9 no
C17B C18B H18B 120.9 no
C18B C19B C20B 122.0(15) no
C18B C19B H19B 119.0 no
C20B C19B H19B 119.0 no
C19B C20B C21B 119.7(15) no
C19B C20B H20B 120.1 no
C21B C20B H20B 120.1 no
C16B C21B C20B 118.7(13) no
C16B C21B H21B 120.6 no
C20B C21B H21B 120.6 no
C23B C22B C27B 118.6(11) no
C23B C22B P2B 119.3(9) no
C27B C22B P2B 122.1(9) no
C22B C23B C24B 120.1(11) no
C22B C23B H23B 119.9 no
C24B C23B H23B 119.9 no
C25B C24B C23B 121.2(12) no
C25B C24B H24B 119.4 no
C23B C24B H24B 119.4 no
C24B C25B C26B 118.8(13) no
C24B C25B H25B 120.6 no
C26B C25B H25B 120.6 no
C27B C26B C25B 120.7(13) no
C27B C26B H26B 119.6 no
C25B C26B H26B 119.6 no
C26B C27B C22B 120.5(13) no
C26B C27B H27B 119.7 no
C22B C27B H27B 119.7 no
C29B C28B C33B 118.5(12) no
C29B C28B P2B 118.4(9) no
C33B C28B P2B 123.0(10) no
C28B C29B C30B 120.8(12) no
C28B C29B H29B 119.6 no
C30B C29B H29B 119.6 no
C31B C30B C29B 120.5(13) no
C31B C30B H30B 119.7 no
C29B C30B H30B 119.7 no
C30B C31B C32B 120.0(16) no
C30B C31B H31B 120.0 no
C32B C31B H31B 120.0 no
C31B C32B C33B 119.4(16) no
C31B C32B H32B 120.3 no
C33B C32B H32B 120.3 no
C28B C33B C32B 120.8(14) no
C28B C33B H33B 119.6 no
C32B C33B H33B 119.6 no
N1S C1S C2S 168(4) no

loop_
_geom_bond_atom_site_label_1
_geom_bond_atom_site_label_2
_geom_bond_distance
_geom_bond_publ_flag
Ni S1 2.248(3) yes
Ni S2 2.243(3) yes
Ni P1 2.205(3) yes
Ni P2 2.201(3) yes
Ni Cl 2.607(3) yes
Fe N1 2.039(9) yes
Fe N2 1.991(12) yes
Fe N3 1.760(12) yes
Fe S1 2.305(3) yes
Fe S2 2.284(3) yes
Fe S3 2.222(5) yes
S1 C2 1.828(11) no
S2 C4 1.814(11) no
S3 O2 1.458(11) no
S3 O1 1.460(12) no
S3 C6 1.851(14) no
P1 C16 1.812(11) no
P1 C7 1.818(11) no
P1 C10 1.833(11) no
P2 C28 1.806(11) no
P2 C9 1.830(11) no
P2 C22 1.835(11) no
N2 O3 1.023(16) n
N3 O4 1.178(12) n
N1 C3 1.469(15) no
N1 C5 1.489(14) no
N1 C1 1.517(17) no
C1 C2 1.488(18) no
C1 H1A 0.9900 no
C1 H1B 0.9900 no
C2 H2A 0.9900 no
C2 H2B 0.9900 no
C3 C4 1.457(17) no
C3 H3A 0.9900 no
C3 H3B 0.9900 no
C4 H4A 0.9900 no
C4 H4B 0.9900 no
C5 C6 1.584(18) no
C5 H5A 0.9900 no
C5 H5B 0.9900 no
C6 H6A 0.9900 no
C6 H6B 0.9900 no
C7 C8 1.554(16) no
C7 H7A 0.9900 no
C7 H7B 0.9900 no
C8 C9 1.527(15) no
C8 H8A 0.9900 no
C8 H8B 0.9900 no
C9 H9A 0.9900 no
C9 H9B 0.9900 no
C10 C11 1.376(14) no
C10 C15 1.397(15) no
C11 C12 1.389(16) no
C11 H11 0.9500 no
C12 C13 1.391(16) no
C12 H12 0.9500 no
C13 C14 1.380(16) no
C13 H13 0.9500 no
C14 C15 1.401(16) no
C14 H14 0.9500 no
C15 H15 0.9500 no
C16 C17 1.391(15) no
C16 C21 1.396(15) no
C17 C18 1.391(16) no
C17 H17 0.9500 no
C18 C19 1.379(17) no
C18 H18 0.9500 no
C19 C20 1.342(16) no
C19 H19 0.9500 no
C20 C21 1.387(16) no
C20 H20 0.9500 no
C21 H21 0.9500 no
C22 C27 1.353(15) no
C22 C23 1.418(16) no
C23 C24 1.397(17) no
C23 H23 0.9500 no
C24 C25 1.303(17) no
C24 H24 0.9500 no
C25 C26 1.408(18) no
C25 H25 0.9500 no
C26 C27 1.404(17) no
C26 H26 0.9500 no
C27 H27 0.9500 no
C28 C29 1.377(15) no
C28 C33 1.395(15) no
C29 C30 1.420(18) no
C29 H29 0.9500 no
C30 C31 1.383(17) no
C30 H30 0.9500 no
C31 C32 1.350(16) no
C31 H31 0.9500 no
C32 C33 1.368(16) no
C32 H32 0.9500 no
C33 H33 0.9500 no
Ni1B S1B 2.253(3) yes
Ni1B S2B 2.259(3) yes
Ni1B P1B 2.193(3) yes
Ni1B P2B 2.203(3) yes
Ni1B Cl1B 2.560(3) yes
Fe1B S1B 2.290(3) yes
Fe1B S2B 2.293(3) yes
Fe1B S3B 2.224(3) yes
Fe1B N1B 2.052(9) yes
Fe1B N2B 1.794(12) yes
Fe1B N3B 1.781(12) yes
S1B C2B 1.845(11) no
S2B C4B 1.821(11) no
S3B O2B 1.457(8) no
S3B O1B 1.465(8) no
S3B C6B 1.839(12) no
P1B C10B 1.809(12) no
P1B C7B 1.817(12) no
P1B C16B 1.825(12) no
P2B C9B 1.811(12) no
P2B C28B 1.822(12) no
P2B C22B 1.843(11) no
N2B O3B 1.157(12) n
N3B O4B 1.157(12) n
N1B C1B 1.500(13) no
N1B C5B 1.510(13) no
N1B C3B 1.528(13) no
C1B C2B 1.516(14) no
C1B H1B1 0.9900 no
C1B H1B2 0.9900 no
C2B H2B1 0.9900 no
C2B H2B2 0.9900 no
C3B C4B 1.498(14) no
C3B H3B1 0.9900 no
C3B H3B2 0.9900 no
C4B H4B1 0.9900 no
C4B H4B2 0.9900 no
C5B C6B 1.512(15) no
C5B H5B1 0.9900 no
C5B H5B2 0.9900 no
C6B H6B1 0.9900 no
C6B H6B2 0.9900 no
C7B C8B 1.549(16) no
C7B H7B1 0.9900 no
C7B H7B2 0.9900 no
C8B C9B 1.521(16) no
C8B H8B1 0.9900 no
C8B H8B2 0.9900 no
C9B H9B1 0.9900 no
C9B H9B2 0.9900 no
C10B C11B 1.389(16) no
C10B C15B 1.414(16) no
C11B C12B 1.394(19) no
C11B H11B 0.9500 no
C12B C13B 1.37(2) no
C12B H12B 0.9500 no
C13B C14B 1.40(2) no
C13B H13B 0.9500 no
C14B C15B 1.351(18) no
C14B H14B 0.9500 no
C15B H15B 0.9500 no
C16B C21B 1.380(17) no
C16B C17B 1.393(15) no
C17B C18B 1.402(16) no
C17B H17B 0.9500 no
C18B C19B 1.353(18) no
C18B H18B 0.9500 no
C19B C20B 1.378(19) no
C19B H19B 0.9500 no
C20B C21B 1.439(19) no
C20B H20B 0.9500 no
C21B H21B 0.9500 no
C22B C23B 1.384(15) no
C22B C27B 1.385(16) no
C23B C24B 1.383(16) no
C23B H23B 0.9500 no
C24B C25B 1.360(16) no
C24B H24B 0.9500 no
C25B C26B 1.384(17) no
C25B H25B 0.9500 no
C26B C27B 1.372(17) no
C26B H26B 0.9500 no
C27B H27B 0.9500 no
C28B C29B 1.379(15) no
C28B C33B 1.397(17) no
C29B C30B 1.399(16) no
C29B H29B 0.9500 no
C30B C31B 1.371(19) no
C30B H30B 0.9500 no
C31B C32B 1.39(2) no
C31B H31B 0.9500 no
C32B C33B 1.40(2) no
C32B H32B 0.9500 no
C33B H33B 0.9500 no
N1S C1S 1.19(4) no
C1S C2S 1.53(4) no

loop_
_geom_torsion_atom_site_label_1
_geom_torsion_atom_site_label_2
_geom_torsion_atom_site_label_3
_geom_torsion_atom_site_label_4
_geom_torsion
_geom_torsion_publ_flag
Fe S1 C2 C1 6.3(9) no
S1 C2 C1 N1 -37.0(14) no
C2 C1 N1 Fe 52.0(13) no
Fe S2 C4 C3 31.3(9) no
S2 C4 C3 N1 -33.9(14) no
C4 C3 N1 Fe 15.8(14) no
Fe S3 C6 C5 -25.3(9) no
S3 C6 C5 N1 53.5(11) no
C6 C5 N1 Fe -57.2(10) no
Ni P1 C7 C8 -54.9(9) no
P1 C7 C8 C9 69.6(11) no
C7 C8 C9 P2 -72.8(11) no
C8 C9 P2 Ni 60.9(8) no
Fe1B S1B C2B C1B 10.1(8) no
S1B C2B C1B N1B -41.4(10) no
C2B C1B N1B Fe1B 55.4(9) no
Fe1B S2B C4B C3B 36.7(7) no
S2B C4B C3B N1B -43.8(11) no
C4B C3B N1B Fe1B 26.4(11) no
Fe1B S3B C6B C5B -24.8(8) no
S3B C6B C5B N1B 50.6(10) no
C6B C5B N1B Fe1B -53.0(9) no
Ni1B P1B C7B C8B -55.9(10) no
P1B C7B C8B C9B 68.7(12) no
C7B C8B C9B P2B -71.4(12) no
C8B C9B P2B Ni1B 59.8(10) no
